data_2217700
loop_
_publ_author_name
'Liu, Hai-Lian'
'Du, Zhi-Qiang'

_publ_section_title
;
 2,4-Dichloro-6-nitrobenzoic acid
;
_journal_coeditor_code XU2399
_journal_issue 2
_journal_name_full 'Acta Crystallographica Section E'
_journal_page_first o536
_journal_page_last o536
_journal_paper_doi 10.1107/S1600536808002560
_journal_volume 64
_journal_year 2008
_chemical_formula_iupac 'C7 H3 Cl2 N O4'
_chemical_formula_moiety 'C7 H3 Cl2 N O4'
_chemical_formula_sum 'C7 H3 Cl2 N O4'
_chemical_formula_weight 236.00
_chemical_name_systematic
;
2,4-Dichloro-6-nitrobenzoic acid
;
_space_group_IT_number 2
_symmetry_cell_setting triclinic
_symmetry_space_group_name_Hall '-P 1'
_symmetry_space_group_name_H-M 'P -1'
_atom_sites_solution_hydrogens geom
_atom_sites_solution_primary direct
_atom_sites_solution_secondary difmap
_audit_creation_method SHELXL-97
_cell_angle_alpha 97.120(2)
_cell_angle_beta 95.267(2)
_cell_angle_gamma 100.631(2)
_cell_formula_units_Z 2
_cell_length_a 4.6930(7)
_cell_length_b 7.5590(11)
_cell_length_c 13.0721(19)
_cell_measurement_reflns_used 2069
_cell_measurement_temperature 295(2)
_cell_measurement_theta_max 27.53
_cell_measurement_theta_min 2.77
_cell_volume 449.11(11)
_computing_cell_refinement 'SAINT (Bruker, 2002)'
_computing_data_collection 'SMART (Bruker, 2002)'
_computing_data_reduction 'SAINT (Bruker, 2002)'
_computing_molecular_graphics 'ORTEP-3 for Windows (Farrugia, 1997)'
_computing_publication_material 'WinGX (Farrugia, 1999)'
_computing_structure_refinement 'SHELXL97 (Sheldrick, 2008)'
_computing_structure_solution 'SHELXS97 (Sheldrick, 2008)'
_diffrn_ambient_temperature 295(2)
_diffrn_measured_fraction_theta_full 0.981
_diffrn_measured_fraction_theta_max 0.981
_diffrn_measurement_device_type 'Bruker SMART CCD area-detector'
_diffrn_measurement_method '\f and \w'
_diffrn_radiation_monochromator graphite
_diffrn_radiation_source 'fine-focus sealed tube'
_diffrn_radiation_type MoK\a
_diffrn_radiation_wavelength 0.71073
_diffrn_reflns_av_R_equivalents 0.0111
_diffrn_reflns_av_sigmaI/netI 0.0191
_diffrn_reflns_limit_h_max 5
_diffrn_reflns_limit_h_min -5
_diffrn_reflns_limit_k_max 9
_diffrn_reflns_limit_k_min -9
_diffrn_reflns_limit_l_max 15
_diffrn_reflns_limit_l_min -15
_diffrn_reflns_number 2415
_diffrn_reflns_theta_full 25.50
_diffrn_reflns_theta_max 25.50
_diffrn_reflns_theta_min 2.77
_diffrn_standards_interval_count 0
_diffrn_standards_interval_time 0
_diffrn_standards_number 0
_exptl_absorpt_coefficient_mu 0.707
_exptl_absorpt_correction_T_max 0.8715
_exptl_absorpt_correction_T_min 0.7651
_exptl_absorpt_correction_type multi-scan
_exptl_absorpt_process_details '(SADABS; Bruker, 2002)'
_exptl_crystal_colour colorless
_exptl_crystal_density_diffrn 1.745
_exptl_crystal_density_method 'not measured'
_exptl_crystal_description prism
_exptl_crystal_F_000 236
_exptl_crystal_size_max 0.40
_exptl_crystal_size_mid 0.30
_exptl_crystal_size_min 0.20
_refine_diff_density_max 0.223
_refine_diff_density_min -0.340
_refine_ls_extinction_method none
_refine_ls_goodness_of_fit_ref 1.064
_refine_ls_hydrogen_treatment constr
_refine_ls_matrix_type full
_refine_ls_number_parameters 127
_refine_ls_number_reflns 1641
_refine_ls_number_restraints 0
_refine_ls_restrained_S_all 1.064
_refine_ls_R_factor_all 0.0370
_refine_ls_R_factor_gt 0.0319
_refine_ls_shift/su_max 0.000
_refine_ls_shift/su_mean 0.000
_refine_ls_structure_factor_coef Fsqd
_refine_ls_weighting_details 'calc w=1/[\s^2^(Fo^2^)+(0.0463P)^2^+0.1228P] where P=(Fo^2^+2Fc^2^)/3'
_refine_ls_weighting_scheme calc
_refine_ls_wR_factor_gt 0.0819
_refine_ls_wR_factor_ref 0.0865
_reflns_number_gt 1457
_reflns_number_total 1641
_reflns_threshold_expression I>2\s(I)
_cod_data_source_file xu2399.cif
_cod_data_source_block I
_cod_database_code 2217700
_cod_database_fobs_code 2217700

loop_
_symmetry_equiv_pos_as_xyz
'x, y, z'
'-x, -y, -z'

loop_
_atom_site_type_symbol
_atom_site_label
_atom_site_fract_x
_atom_site_fract_y
_atom_site_fract_z
_atom_site_U_iso_or_equiv
_atom_site_adp_type
_atom_site_calc_flag
_atom_site_refinement_flags
_atom_site_occupancy
Cl Cl1 0.66419(15) 0.23838(7) 0.04930(4) 0.0620(2) Uani d . 1
Cl Cl2 0.19170(13) 0.45919(8) 0.38873(4) 0.0611(2) Uani d . 1
N N1 0.8796(4) 0.9077(2) 0.20929(13) 0.0425(4) Uani d . 1
O O1 0.8119(3) 1.03193(18) 0.26405(12) 0.0542(4) Uani d . 1
O O2 1.0647(4) 0.9276(2) 0.15015(13) 0.0651(5) Uani d . 1
O O3 0.7264(3) 0.86356(19) 0.45830(10) 0.0456(3) Uani d . 1
O O4 0.3076(3) 0.9004(2) 0.37628(11) 0.0540(4) Uani d . 1
H H4A 0.2886 0.9850 0.4282 0.081 Uiso d R 1
C C1 0.5569(4) 0.6891(2) 0.29482(13) 0.0335(4) Uani d . 1
C C2 0.4126(4) 0.5107(3) 0.29348(14) 0.0388(4) Uani d . 1
C C3 0.4410(4) 0.3708(2) 0.21800(15) 0.0428(5) Uani d . 1
H H5 0.3413 0.2525 0.2182 0.051 Uiso calc R 1
C C4 0.6193(4) 0.4107(3) 0.14305(15) 0.0413(4) Uani d . 1
C C5 0.7657(4) 0.5858(3) 0.14027(15) 0.0410(4) Uani d . 1
H H3 0.8852 0.6117 0.0889 0.049 Uiso calc R 1
C C6 0.7292(4) 0.7212(2) 0.21587(14) 0.0346(4) Uani d . 1
C C7 0.5340(4) 0.8318(2) 0.38368(14) 0.0352(4) Uani d . 1

loop_
_atom_site_aniso_label
_atom_site_aniso_U_11
_atom_site_aniso_U_22
_atom_site_aniso_U_33
_atom_site_aniso_U_12
_atom_site_aniso_U_13
_atom_site_aniso_U_23
Cl1 0.0958(5) 0.0399(3) 0.0486(3) 0.0164(3) 0.0174(3) -0.0113(2)
Cl2 0.0633(4) 0.0609(4) 0.0532(3) -0.0092(3) 0.0264(3) 0.0033(3)
N1 0.0503(9) 0.0346(8) 0.0403(9) 0.0024(7) 0.0099(7) 0.0021(7)
O1 0.0708(10) 0.0309(7) 0.0605(9) 0.0096(6) 0.0189(7) -0.0021(6)
O2 0.0816(11) 0.0478(9) 0.0627(10) -0.0061(8) 0.0389(9) 0.0017(7)
O3 0.0431(7) 0.0502(8) 0.0388(7) 0.0098(6) -0.0012(6) -0.0080(6)
O4 0.0438(8) 0.0655(10) 0.0506(8) 0.0230(7) 0.0038(6) -0.0162(7)
C1 0.0319(9) 0.0341(9) 0.0326(9) 0.0062(7) 0.0029(7) -0.0017(7)
C2 0.0370(10) 0.0418(10) 0.0349(9) 0.0026(8) 0.0064(8) 0.0013(8)
C3 0.0490(11) 0.0306(9) 0.0442(11) 0.0003(8) 0.0042(9) 0.0003(8)
C4 0.0531(11) 0.0346(10) 0.0347(10) 0.0106(8) 0.0054(8) -0.0047(7)
C5 0.0496(11) 0.0385(10) 0.0354(10) 0.0088(8) 0.0131(8) 0.0008(8)
C6 0.0388(9) 0.0301(9) 0.0330(9) 0.0040(7) 0.0056(7) 0.0007(7)
C7 0.0327(9) 0.0372(10) 0.0341(9) 0.0048(7) 0.0077(7) -0.0009(7)

loop_
_atom_type_symbol
_atom_type_description
_atom_type_scat_dispersion_real
_atom_type_scat_dispersion_imag
_atom_type_scat_source
C C 0.0033 0.0016 'International Tables Vol C Tables 4.2.6.8 and 6.1.1.4'
H H 0.0000 0.0000 'International Tables Vol C Tables 4.2.6.8 and 6.1.1.4'
Cl Cl 0.1484 0.1585 'International Tables Vol C Tables 4.2.6.8 and 6.1.1.4'
N N 0.0061 0.0033 'International Tables Vol C Tables 4.2.6.8 and 6.1.1.4'
O O 0.0106 0.0060 'International Tables Vol C Tables 4.2.6.8 and 6.1.1.4'

loop_
_geom_angle_atom_site_label_1
_geom_angle_atom_site_label_2
_geom_angle_atom_site_label_3
_geom_angle
O2 N1 O1 124.25(16)
O2 N1 C6 117.96(16)
O1 N1 C6 117.79(16)
C7 O4 H4A 117.5
C6 C1 C2 116.50(16)
C6 C1 C7 124.11(16)
C2 C1 C7 119.26(16)
C3 C2 C1 122.11(17)
C3 C2 Cl2 118.41(15)
C1 C2 Cl2 119.48(14)
C4 C3 C2 118.60(17)
C4 C3 H5 120.7
C2 C3 H5 120.7
C3 C4 C5 121.65(17)
C3 C4 Cl1 119.64(15)
C5 C4 Cl1 118.71(15)
C6 C5 C4 117.98(18)
C6 C5 H3 121.0
C4 C5 H3 121.0
C5 C6 C1 123.15(17)
C5 C6 N1 117.00(16)
C1 C6 N1 119.84(15)
O3 C7 O4 126.27(17)
O3 C7 C1 117.77(15)
O4 C7 C1 115.83(15)

loop_
_geom_bond_atom_site_label_1
_geom_bond_atom_site_label_2
_geom_bond_distance
_geom_bond_publ_flag
Cl1 C4 1.7309(18) ?
Cl2 C2 1.7277(19) ?
N1 O2 1.216(2) ?
N1 O1 1.217(2) ?
N1 C6 1.472(2) ?
O3 C7 1.235(2) y
O4 C7 1.266(2) y
O4 H4A 0.8961 ?
C1 C6 1.386(3) ?
C1 C2 1.390(3) ?
C1 C7 1.510(2) ?
C2 C3 1.388(3) ?
C3 C4 1.372(3) ?
C3 H5 0.9300 ?
C4 C5 1.381(3) ?
C5 C6 1.377(2) ?
C5 H3 0.9300 ?

loop_
_geom_hbond_atom_site_label_D
_geom_hbond_atom_site_label_H
_geom_hbond_atom_site_label_A
_geom_hbond_site_symmetry_A
_geom_hbond_distance_DH
_geom_hbond_distance_HA
_geom_hbond_distance_DA
_geom_hbond_angle_DHA
O4 H4A O3 2_676 0.90 1.77 2.664(2) 173
C3 H5 O2 1_445 0.93 2.56 3.453(2) 160

loop_
_cod_related_entry_id
_cod_related_entry_database
_cod_related_entry_code
1 ChemSpider 21119180
